data_2208125
loop_
_publ_author_name
'Bats, Jan W.'
'Urschel, Birgit'

_publ_section_title
;
 Redetermination of
 <i>cis</i>,<i>cis</i>-1,2,3,4-tetraphenylbuta-1,3-diene
;
_journal_coeditor_code LH6582
_journal_issue 2
_journal_name_full 'Acta Crystallographica Section E'
_journal_page_first o748
_journal_page_last o750
_journal_paper_doi 10.1107/S1600536806002078
_journal_volume 62
_journal_year 2006
_chemical_formula_iupac 'C28 H22'
_chemical_formula_moiety 'C28 H22'
_chemical_formula_sum 'C28 H22'
_chemical_formula_weight 358.46
_chemical_name_systematic
;
cis,cis-1,2,3,4-tetraphenylbuta-1,3-diene
;
_space_group_IT_number 14
_symmetry_cell_setting monoclinic
_symmetry_space_group_name_Hall '-P 2ybc'
_symmetry_space_group_name_H-M 'P 1 21/c 1'
_atom_sites_solution_hydrogens difmap
_atom_sites_solution_primary direct
_atom_sites_solution_secondary difmap
_audit_creation_method SHELXL-97
_cell_angle_alpha 90.00
_cell_angle_beta 96.380(15)
_cell_angle_gamma 90.00
_cell_formula_units_Z 2
_cell_length_a 5.7873(11)
_cell_length_b 21.262(3)
_cell_length_c 7.914(2)
_cell_measurement_reflns_used 119
_cell_measurement_temperature 162(2)
_cell_measurement_theta_max 23
_cell_measurement_theta_min 3
_cell_volume 967.8(3)
_computing_cell_refinement 'SAINT (Siemens, 1995)'
_computing_data_collection 'SMART (Siemens, 1995)'
_computing_data_reduction SAINT
_computing_molecular_graphics 'SHELXTL (Sheldrick, 1996)'
_computing_publication_material 'SHELXL97 '
_computing_structure_refinement 'SHELXL97 (Sheldrick, 1997)'
_computing_structure_solution 'SHELXS97 (Sheldrick, 1997)'
_diffrn_ambient_temperature 162(2)
_diffrn_measured_fraction_theta_full 0.990
_diffrn_measured_fraction_theta_max 0.958
_diffrn_measurement_device_type 'Siemens SMART 1K CCD'
_diffrn_measurement_method \w
_diffrn_radiation_monochromator graphite
_diffrn_radiation_source 'noraml-focus sealed tube'
_diffrn_radiation_type MoK\a
_diffrn_radiation_wavelength 0.71073
_diffrn_reflns_av_R_equivalents 0.0341
_diffrn_reflns_av_sigmaI/netI 0.0263
_diffrn_reflns_limit_h_max 8
_diffrn_reflns_limit_h_min -8
_diffrn_reflns_limit_k_max 31
_diffrn_reflns_limit_k_min -31
_diffrn_reflns_limit_l_max 11
_diffrn_reflns_limit_l_min -11
_diffrn_reflns_number 16868
_diffrn_reflns_theta_full 31.70
_diffrn_reflns_theta_max 32.40
_diffrn_reflns_theta_min 1.92
_diffrn_standards_decay_% 0.0
_diffrn_standards_interval_time 1200
_diffrn_standards_number 232
_exptl_absorpt_coefficient_mu 0.069
_exptl_absorpt_correction_type none
_exptl_crystal_colour pale_yellow
_exptl_crystal_density_diffrn 1.230
_exptl_crystal_density_method 'not measured'
_exptl_crystal_description rod
_exptl_crystal_F_000 380
_exptl_crystal_size_max 0.55
_exptl_crystal_size_mid 0.30
_exptl_crystal_size_min 0.12
_refine_diff_density_max 0.361
_refine_diff_density_min -0.208
_refine_ls_extinction_method none
_refine_ls_goodness_of_fit_ref 1.098
_refine_ls_hydrogen_treatment refall
_refine_ls_matrix_type full
_refine_ls_number_parameters 171
_refine_ls_number_reflns 3325
_refine_ls_number_restraints 0
_refine_ls_restrained_S_all 1.098
_refine_ls_R_factor_all 0.0596
_refine_ls_R_factor_gt 0.0455
_refine_ls_shift/su_max 0.001
_refine_ls_shift/su_mean 0.000
_refine_ls_structure_factor_coef Fsqd
_refine_ls_weighting_details 'calc w=1/[\s^2^(Fo^2^)+(0.06P)^2^+0.2P] where P=(Fo^2^+2Fc^2^)/3'
_refine_ls_weighting_scheme calc
_refine_ls_wR_factor_gt 0.1139
_refine_ls_wR_factor_ref 0.1226
_reflns_number_gt 2678
_reflns_number_total 3325
_reflns_threshold_expression I>2\s(I)
_cod_data_source_file lh6582.cif
_cod_data_source_block I
_cod_original_sg_symbol_H-M 'P 21/c'
_cod_database_code 2208125
_cod_database_fobs_code 2208125

loop_
_symmetry_equiv_pos_as_xyz
'x, y, z'
'-x, y+1/2, -z+1/2'
'-x, -y, -z'
'x, -y-1/2, z-1/2'

loop_
_atom_site_label
_atom_site_fract_x
_atom_site_fract_y
_atom_site_fract_z
_atom_site_U_iso_or_equiv
_atom_site_adp_type
_atom_site_calc_flag
_atom_site_occupancy
_atom_site_type_symbol
C1 0.42707(15) 0.52530(4) 0.45725(11) 0.01748(17) Uani d 1 C
C2 0.25862(15) 0.51173(4) 0.32935(12) 0.01922(18) Uani d 1 C
C3 0.10373(15) 0.55498(4) 0.22420(11) 0.01842(18) Uani d 1 C
C4 -0.11519(16) 0.53271(4) 0.15607(12) 0.02188(19) Uani d 1 C
C5 -0.26744(17) 0.57033(5) 0.05183(13) 0.0254(2) Uani d 1 C
C6 -0.20176(19) 0.63034(5) 0.00869(14) 0.0279(2) Uani d 1 C
C7 0.01656(19) 0.65275(5) 0.07210(14) 0.0289(2) Uani d 1 C
C8 0.16746(17) 0.61581(4) 0.17950(13) 0.0236(2) Uani d 1 C
C9 0.46529(15) 0.59153(4) 0.51916(11) 0.01777(18) Uani d 1 C
C10 0.30027(17) 0.62055(4) 0.60917(12) 0.02190(19) Uani d 1 C
C11 0.32711(19) 0.68315(5) 0.66040(13) 0.0265(2) Uani d 1 C
C12 0.51768(19) 0.71757(5) 0.62116(14) 0.0281(2) Uani d 1 C
C13 0.68346(18) 0.68900(5) 0.53250(14) 0.0264(2) Uani d 1 C
C14 0.65908(16) 0.62619(4) 0.48341(13) 0.02188(19) Uani d 1 C
H2 0.231(2) 0.4672(6) 0.2989(17) 0.026(3) Uiso d 1 H
H4 -0.165(2) 0.4893(6) 0.1843(18) 0.032(3) Uiso d 1 H
H5 -0.423(2) 0.5540(6) 0.0063(18) 0.034(4) Uiso d 1 H
H6 -0.308(2) 0.6566(7) -0.0684(18) 0.035(4) Uiso d 1 H
H7 0.070(3) 0.6954(7) 0.0386(19) 0.040(4) Uiso d 1 H
H8 0.318(2) 0.6328(6) 0.2223(18) 0.033(3) Uiso d 1 H
H10 0.160(2) 0.5968(6) 0.6351(17) 0.031(3) Uiso d 1 H
H11 0.207(3) 0.7016(7) 0.7248(19) 0.038(4) Uiso d 1 H
H12 0.535(2) 0.7620(7) 0.6569(19) 0.036(4) Uiso d 1 H
H13 0.821(3) 0.7125(7) 0.5039(19) 0.040(4) Uiso d 1 H
H14 0.776(2) 0.6071(6) 0.4211(18) 0.030(3) Uiso d 1 H

loop_
_atom_site_aniso_label
_atom_site_aniso_U_11
_atom_site_aniso_U_22
_atom_site_aniso_U_33
_atom_site_aniso_U_12
_atom_site_aniso_U_13
_atom_site_aniso_U_23
C1 0.0163(4) 0.0144(4) 0.0214(4) 0.0009(3) 0.0003(3) 0.0002(3)
C2 0.0192(4) 0.0150(4) 0.0227(4) 0.0015(3) -0.0012(3) -0.0001(3)
C3 0.0186(4) 0.0172(4) 0.0189(4) 0.0024(3) -0.0004(3) -0.0006(3)
C4 0.0211(4) 0.0206(4) 0.0228(4) 0.0001(3) -0.0025(3) -0.0006(3)
C5 0.0211(4) 0.0287(5) 0.0248(5) 0.0035(4) -0.0043(3) -0.0030(4)
C6 0.0286(5) 0.0267(5) 0.0265(5) 0.0086(4) -0.0055(4) 0.0012(4)
C7 0.0324(5) 0.0208(5) 0.0316(5) 0.0020(4) -0.0045(4) 0.0056(4)
C8 0.0217(4) 0.0200(4) 0.0277(5) -0.0002(3) -0.0032(3) 0.0033(3)
C9 0.0184(4) 0.0138(4) 0.0201(4) 0.0014(3) -0.0022(3) 0.0002(3)
C10 0.0219(4) 0.0189(4) 0.0248(4) 0.0029(3) 0.0020(3) 0.0016(3)
C11 0.0316(5) 0.0209(4) 0.0269(5) 0.0084(4) 0.0018(4) -0.0026(4)
C12 0.0360(5) 0.0154(4) 0.0309(5) 0.0018(4) -0.0051(4) -0.0027(4)
C13 0.0261(5) 0.0193(4) 0.0325(5) -0.0051(3) -0.0022(4) 0.0002(4)
C14 0.0198(4) 0.0191(4) 0.0264(4) -0.0006(3) 0.0008(3) -0.0014(3)

loop_
_atom_type_symbol
_atom_type_description
_atom_type_scat_dispersion_real
_atom_type_scat_dispersion_imag
_atom_type_scat_source
C C 0.0033 0.0016 'International Tables Vol C Tables 4.2.6.8 and 6.1.1.4'
H H 0.0000 0.0000 'International Tables Vol C Tables 4.2.6.8 and 6.1.1.4'

loop_
_geom_angle_atom_site_label_1
_geom_angle_atom_site_label_2
_geom_angle_atom_site_label_3
_geom_angle_site_symmetry_1
_geom_angle_site_symmetry_3
_geom_angle
C2 C1 C1 . 3_666 120.77(10)
C2 C1 C9 . . 120.76(8)
C1 C1 C9 3_666 . 118.44(9)
C1 C2 C3 . . 129.04(8)
C1 C2 H2 . . 118.0(8)
C3 C2 H2 . . 112.9(8)
C8 C3 C4 . . 117.79(8)
C8 C3 C2 . . 123.88(8)
C4 C3 C2 . . 118.21(8)
C5 C4 C3 . . 121.29(9)
C5 C4 H4 . . 118.9(8)
C3 C4 H4 . . 119.8(8)
C6 C5 C4 . . 120.18(9)
C6 C5 H5 . . 119.6(8)
C4 C5 H5 . . 120.2(8)
C5 C6 C7 . . 119.34(9)
C5 C6 H6 . . 120.3(8)
C7 C6 H6 . . 120.4(8)
C6 C7 C8 . . 120.68(10)
C6 C7 H7 . . 120.6(8)
C8 C7 H7 . . 118.7(9)
C7 C8 C3 . . 120.68(9)
C7 C8 H8 . . 118.8(8)
C3 C8 H8 . . 120.5(8)
C10 C9 C14 . . 118.68(8)
C10 C9 C1 . . 119.81(8)
C14 C9 C1 . . 121.46(8)
C11 C10 C9 . . 120.62(9)
C11 C10 H10 . . 119.4(8)
C9 C10 H10 . . 120.0(8)
C12 C11 C10 . . 120.26(9)
C12 C11 H11 . . 121.9(8)
C10 C11 H11 . . 117.9(9)
C11 C12 C13 . . 119.54(9)
C11 C12 H12 . . 119.7(8)
C13 C12 H12 . . 120.7(8)
C12 C13 C14 . . 120.36(9)
C12 C13 H13 . . 120.9(9)
C14 C13 H13 . . 118.7(9)
C13 C14 C9 . . 120.51(9)
C13 C14 H14 . . 119.3(8)
C9 C14 H14 . . 120.2(8)

loop_
_geom_bond_atom_site_label_1
_geom_bond_atom_site_label_2
_geom_bond_site_symmetry_2
_geom_bond_distance
C1 C2 . 1.3561(12)
C1 C1 3_666 1.4835(17)
C1 C9 . 1.4993(12)
C2 C3 . 1.4750(12)
C2 H2 . 0.986(13)
C3 C8 . 1.4011(13)
C3 C4 . 1.4029(13)
C4 C5 . 1.3911(13)
C4 H4 . 0.999(14)
C5 C6 . 1.3849(15)
C5 H5 . 0.996(14)
C6 C7 . 1.3908(15)
C6 H6 . 0.989(14)
C7 C8 . 1.3918(13)
C7 H7 . 1.003(15)
C8 H8 . 0.969(14)
C9 C10 . 1.3969(13)
C9 C14 . 1.3969(13)
C10 C11 . 1.3950(13)
C10 H10 . 0.998(14)
C11 C12 . 1.3873(16)
C11 H11 . 0.989(15)
C12 C13 . 1.3898(16)
C12 H12 . 0.987(15)
C13 C14 . 1.3936(13)
C13 H13 . 0.987(15)
C14 H14 . 0.969(14)

loop_
_geom_hbond_atom_site_label_D
_geom_hbond_atom_site_label_H
_geom_hbond_atom_site_label_A
_geom_hbond_site_symmetry_A
_geom_hbond_distance_DH
_geom_hbond_distance_HA
_geom_hbond_distance_DA
_geom_hbond_angle_DHA
_geom_hbond_publ_flag
C6 H6 Cg1 1_454 0.990(10) 2.96 3.747 137 yes
C14 H14 Cg2 1_655 0.970(10) 2.74 3.595 147 yes

loop_
_geom_torsion_atom_site_label_1
_geom_torsion_atom_site_label_2
_geom_torsion_atom_site_label_3
_geom_torsion_atom_site_label_4
_geom_torsion_site_symmetry_1
_geom_torsion
C1 C1 C2 C3 3_666 -177.03(10)
C9 C1 C2 C3 . 4.88(15)
C1 C2 C3 C8 . 32.04(15)
C1 C2 C3 C4 . -152.04(10)
C8 C3 C4 C5 . -1.97(14)
C2 C3 C4 C5 . -178.14(9)
C3 C4 C5 C6 . 2.09(15)
C4 C5 C6 C7 . -0.69(16)
C5 C6 C7 C8 . -0.75(17)
C6 C7 C8 C3 . 0.83(17)
C4 C3 C8 C7 . 0.52(15)
C2 C3 C8 C7 . 176.46(9)
C2 C1 C9 C10 . 69.99(12)
C1 C1 C9 C10 3_666 -108.14(12)
C2 C1 C9 C14 . -107.54(11)
C1 C1 C9 C14 3_666 74.33(13)
C14 C9 C10 C11 . 0.81(14)
C1 C9 C10 C11 . -176.79(8)
C9 C10 C11 C12 . 0.55(15)
C10 C11 C12 C13 . -0.91(15)
C11 C12 C13 C14 . -0.09(15)
C12 C13 C14 C9 . 1.47(15)
C10 C9 C14 C13 . -1.81(14)
C1 C9 C14 C13 . 175.75(9)
